data_2228501
loop_
_publ_author_name
'Shen, Jin-Bei'
'Zhao, Guo-Liang'

_publ_section_title
;
 Bis{6-methoxy-2-[(4-methylphenyl)iminiomethyl]phenolate-\k^2^<i>O</i>,<i>O</i>'}tris(nitrato-\k^2^<i>O</i>,<i>O</i>')holmium(III)
 monohydrate
;
_journal_coeditor_code OM2370
_journal_issue 12
_journal_name_full 'Acta Crystallographica Section E'
_journal_page_first m1603
_journal_page_last m1604
_journal_paper_doi 10.1107/S1600536810047227
_journal_volume 66
_journal_year 2010
_chemical_formula_iupac '[Ho (N O3)3 (C15 H15 N O2)2], H2 O'
_chemical_formula_moiety 'C30 H30 Ho N5 O13, H2 O'
_chemical_formula_sum 'C30 H32 Ho N5 O14'
_chemical_formula_weight 851.54
_chemical_name_systematic
;
Bis{6-methoxy-2-[(4-methylphenyl)iminiomethyl]phenolate-
\k^2^<i>O</i>,<i>O</i>'}tris(nitrato-\k^2^<i>O</i>,<i>O</i>')holmium(III)
monohydrate
;
_space_group_IT_number 2
_symmetry_cell_setting triclinic
_symmetry_space_group_name_Hall '-P 1'
_symmetry_space_group_name_H-M 'P -1'
_atom_sites_solution_hydrogens geom
_atom_sites_solution_primary direct
_atom_sites_solution_secondary difmap
_audit_creation_method SHELXL-97
_cell_angle_alpha 97.862(3)
_cell_angle_beta 101.688(3)
_cell_angle_gamma 106.270(2)
_cell_formula_units_Z 2
_cell_length_a 9.7646(4)
_cell_length_b 9.9813(4)
_cell_length_c 18.4281(11)
_cell_measurement_reflns_used 9964
_cell_measurement_temperature 296(2)
_cell_measurement_theta_max 25.00
_cell_measurement_theta_min 2.17
_cell_volume 1652.21(14)
_computing_cell_refinement 'SAINT (Bruker, 2006)'
_computing_data_collection 'APEX2 (Bruker, 2006)'
_computing_data_reduction 'SAINT (Bruker, 2006)'
_computing_molecular_graphics 'SHELXTL (Sheldrick, 2008)'
_computing_publication_material 'SHELXL97 (Sheldrick, 2008)'
_computing_structure_refinement 'SHELXL97 (Sheldrick, 2008)'
_computing_structure_solution 'SHELXS97 (Sheldrick, 2008)'
_diffrn_ambient_temperature 296(2)
_diffrn_detector_area_resol_mean 8.3
_diffrn_measured_fraction_theta_full 0.993
_diffrn_measured_fraction_theta_max 0.993
_diffrn_measurement_device_type 'Bruker APEXII area-detector'
_diffrn_measurement_method '\f and \w'
_diffrn_radiation_monochromator graphite
_diffrn_radiation_source 'fine-focus sealed tube'
_diffrn_radiation_type MoK\a
_diffrn_radiation_wavelength 0.71073
_diffrn_reflns_av_R_equivalents 0.0246
_diffrn_reflns_av_sigmaI/netI 0.0210
_diffrn_reflns_limit_h_max 11
_diffrn_reflns_limit_h_min -11
_diffrn_reflns_limit_k_max 11
_diffrn_reflns_limit_k_min -11
_diffrn_reflns_limit_l_max 21
_diffrn_reflns_limit_l_min -21
_diffrn_reflns_number 20799
_diffrn_reflns_theta_full 25.00
_diffrn_reflns_theta_max 25.00
_diffrn_reflns_theta_min 2.17
_exptl_absorpt_coefficient_mu 2.472
_exptl_absorpt_correction_T_max 0.781
_exptl_absorpt_correction_T_min 0.558
_exptl_absorpt_correction_type multi-scan
_exptl_absorpt_process_details '(SADABS; Sheldrick, 1996)'
_exptl_crystal_colour orange
_exptl_crystal_density_diffrn 1.712
_exptl_crystal_density_method 'not measured'
_exptl_crystal_description block
_exptl_crystal_F_000 852
_exptl_crystal_size_max 0.3
_exptl_crystal_size_mid 0.2
_exptl_crystal_size_min 0.1
_refine_diff_density_max 0.526
_refine_diff_density_min -0.665
_refine_ls_extinction_method none
_refine_ls_goodness_of_fit_ref 1.053
_refine_ls_hydrogen_treatment constr
_refine_ls_matrix_type full
_refine_ls_number_parameters 455
_refine_ls_number_reflns 5775
_refine_ls_number_restraints 0
_refine_ls_restrained_S_all 1.053
_refine_ls_R_factor_all 0.0233
_refine_ls_R_factor_gt 0.0211
_refine_ls_shift/su_max 0.002
_refine_ls_shift/su_mean 0.000
_refine_ls_structure_factor_coef Fsqd
_refine_ls_weighting_details 'calc w=1/[\s^2^(Fo^2^)+(0.0353P)^2^+0.7101P] where P=(Fo^2^+2Fc^2^)/3'
_refine_ls_weighting_scheme calc
_refine_ls_wR_factor_gt 0.0572
_refine_ls_wR_factor_ref 0.0585
_reflns_number_gt 5426
_reflns_number_total 5775
_reflns_threshold_expression I>2sigma(I)
_cod_data_source_file om2370.cif
_cod_data_source_block I
_cod_database_code 2228501
_cod_database_fobs_code 2228501

loop_
_symmetry_equiv_pos_as_xyz
'x, y, z'
'-x, -y, -z'

loop_
_atom_site_type_symbol
_atom_site_label
_atom_site_fract_x
_atom_site_fract_y
_atom_site_fract_z
_atom_site_U_iso_or_equiv
_atom_site_adp_type
_atom_site_calc_flag
_atom_site_refinement_flags
_atom_site_occupancy
_atom_site_disorder_assembly
_atom_site_disorder_group
Ho Ho1 0.032728(12) 0.190747(11) 0.250433(7) 0.03820(6) Uani d . 1 . .
O O1 0.1169(2) 0.0481(2) 0.13382(13) 0.0576(6) Uani d . 1 . .
O O1W 0.8410(5) 0.5859(5) 0.1785(3) 0.1571(18) Uani d . 1 . .
H H1WA 0.8790 0.5153 0.1764 0.236 Uiso d R 1 . .
H H1WB 0.9173 0.6528 0.2097 0.236 Uiso d R 1 . .
N N1 0.4860(2) 0.5264(2) 0.27705(13) 0.0429(5) Uani d . 1 . .
H H111 0.3986 0.4803 0.2792 0.051 Uiso calc R 1 . .
C C1 -0.7960(5) -0.5809(4) 0.0191(2) 0.0840(12) Uani d . 1 . .
H H1B -0.8988 -0.5983 0.0166 0.126 Uiso calc R 1 . .
H H1C -0.7661 -0.6576 0.0359 0.126 Uiso calc R 1 . .
H H1D -0.7799 -0.5749 -0.0302 0.126 Uiso calc R 1 . .
O O2 0.2460(2) 0.3010(2) 0.22126(12) 0.0488(5) Uani d . 1 . .
N N2 -0.4577(2) -0.0518(2) 0.22195(13) 0.0429(5) Uani d . 1 . .
H H222 -0.3694 -0.0179 0.2172 0.051 Uiso calc R 1 . .
C C2 -0.7585(4) -0.3897(3) 0.1328(2) 0.0600(8) Uani d . 1 . .
H H2 -0.8496 -0.4412 0.1387 0.072 Uiso calc R 1 . .
O O3 -0.2055(2) 0.1476(2) 0.25753(11) 0.0463(5) Uani d . 1 . .
N N3 0.1560(3) 0.2742(3) 0.41019(16) 0.0543(7) Uani d . 1 . .
C C3 -0.7064(4) -0.4420(3) 0.0742(2) 0.0583(8) Uani d . 1 . .
O O4 -0.0393(2) 0.4044(2) 0.32834(13) 0.0542(5) Uani d . 1 . .
N N4 -0.1212(3) 0.2407(3) 0.11050(15) 0.0559(7) Uani d . 1 . .
C C4 -0.5716(4) -0.3636(4) 0.0673(2) 0.0682(10) Uani d . 1 . .
H H4 -0.5345 -0.3975 0.0285 0.082 Uiso calc R 1 . .
O O5 0.2029(4) 0.3157(3) 0.47773(14) 0.0887(9) Uani d . 1 . .
N N5 0.0696(4) -0.0759(3) 0.27028(17) 0.0607(7) Uani d . 1 . .
C C5 -0.4893(4) -0.2356(4) 0.1164(2) 0.0618(9) Uani d . 1 . .
H H5 -0.3980 -0.1843 0.1107 0.074 Uiso calc R 1 . .
O O6 0.0375(2) 0.1711(2) 0.38113(12) 0.0540(5) Uani d . 1 . .
C C6 -0.5439(3) -0.1848(3) 0.17382(16) 0.0426(6) Uani d . 1 . .
O O7 0.2202(2) 0.3316(2) 0.36292(13) 0.0549(5) Uani d . 1 . .
C C7 -0.6776(3) -0.2625(3) 0.18245(19) 0.0536(7) Uani d . 1 . .
H H7 -0.7136 -0.2293 0.2219 0.064 Uiso calc R 1 . .
O O8 -0.1796(3) 0.2690(3) 0.05278(15) 0.0806(8) Uani d . 1 . .
C C8 -0.4950(3) 0.0250(3) 0.27212(16) 0.0439(6) Uani d . 1 . .
H H8 -0.5882 -0.0098 0.2803 0.053 Uiso calc R 1 . .
O O9 -0.1354(3) 0.1161(3) 0.11876(14) 0.0641(6) Uani d . 1 . .
C C9 -0.4003(3) 0.1600(3) 0.31529(16) 0.0413(6) Uani d . 1 . .
O O10 -0.0408(3) 0.3393(3) 0.16740(14) 0.0634(6) Uani d . 1 . .
C C10 -0.4509(3) 0.2397(3) 0.36775(18) 0.0501(7) Uani d . 1 . .
H H10 -0.5448 0.2019 0.3746 0.060 Uiso calc R 1 . .
O O11 0.0788(4) -0.1926(3) 0.2780(2) 0.0990(10) Uani d . 1 . .
C C11 -0.3641(4) 0.3698(3) 0.40763(19) 0.0561(8) Uani d . 1 . .
H H11 -0.3973 0.4198 0.4429 0.067 Uiso calc R 1 . .
O O12 -0.0555(2) -0.0614(2) 0.24037(14) 0.0576(6) Uani d . 1 . .
C C12 -0.2232(4) 0.4306(3) 0.39622(17) 0.0518(7) Uani d . 1 . .
H H12 -0.1648 0.5214 0.4231 0.062 Uiso calc R 1 . .
O O13 0.1781(3) 0.0331(3) 0.28993(15) 0.0627(6) Uani d . 1 . .
C C13 -0.1728(3) 0.3566(3) 0.34584(16) 0.0433(6) Uani d . 1 . .
C C14 -0.2581(3) 0.2170(3) 0.30408(15) 0.0393(6) Uani d . 1 . .
C C15 0.0485(4) 0.5489(4) 0.3605(3) 0.0801(12) Uani d . 1 . .
H H15A -0.0109 0.6100 0.3520 0.120 Uiso calc R 1 . .
H H15B 0.1289 0.5748 0.3372 0.120 Uiso calc R 1 . .
H H15C 0.0866 0.5590 0.4139 0.120 Uiso calc R 1 . .
C C16 0.7697(5) 1.0471(4) 0.4971(2) 0.0764(11) Uani d . 1 . .
H H16A 0.8723 1.0568 0.5143 0.115 Uiso calc R 1 . .
H H16B 0.7254 1.0436 0.5391 0.115 Uiso calc R 1 . .
H H16C 0.7601 1.1273 0.4755 0.115 Uiso calc R 1 . .
C C17 0.6933(4) 0.9118(3) 0.43819(19) 0.0548(8) Uani d . 1 . .
C C18 0.5595(4) 0.8179(4) 0.4393(2) 0.0661(9) Uani d . 1 . .
H H18 0.5136 0.8405 0.4766 0.079 Uiso calc R 1 . .
C C19 0.4920(4) 0.6914(4) 0.3863(2) 0.0603(8) Uani d . 1 . .
H H19 0.4026 0.6296 0.3886 0.072 Uiso calc R 1 . .
C C20 0.5581(3) 0.6576(3) 0.33011(17) 0.0438(6) Uani d . 1 . .
C C21 0.6907(3) 0.7501(3) 0.32734(18) 0.0517(7) Uani d . 1 . .
H H21 0.7353 0.7286 0.2892 0.062 Uiso calc R 1 . .
C C22 0.7568(4) 0.8744(3) 0.38118(19) 0.0544(7) Uani d . 1 . .
H H22 0.8470 0.9351 0.3792 0.065 Uiso calc R 1 . .
C C23 0.5374(3) 0.4682(3) 0.22570(17) 0.0463(7) Uani d . 1 . .
H H23 0.6305 0.5178 0.2213 0.056 Uiso calc R 1 . .
C C24 0.4619(3) 0.3351(3) 0.17619(16) 0.0431(6) Uani d . 1 . .
C C25 0.5347(4) 0.2803(4) 0.1256(2) 0.0606(8) Uani d . 1 . .
H H25 0.6284 0.3345 0.1244 0.073 Uiso calc R 1 . .
C C26 0.4695(4) 0.1506(4) 0.0794(2) 0.0655(9) Uani d . 1 . .
H H26 0.5189 0.1161 0.0469 0.079 Uiso calc R 1 . .
C C27 0.3283(4) 0.0675(3) 0.08004(18) 0.0536(7) Uani d . 1 . .
H H27 0.2841 -0.0218 0.0481 0.064 Uiso calc R 1 . .
C C28 0.2556(3) 0.1182(3) 0.12795(16) 0.0440(6) Uani d . 1 . .
C C29 0.3184(3) 0.2540(3) 0.17693(15) 0.0396(6) Uani d . 1 . .
C C30 0.0412(4) -0.0894(3) 0.0856(2) 0.0599(8) Uani d . 1 . .
H H30A 0.0322 -0.0814 0.0337 0.090 Uiso calc R 1 . .
H H30B -0.0552 -0.1256 0.0939 0.090 Uiso calc R 1 . .
H H30C 0.0959 -0.1535 0.0971 0.090 Uiso calc R 1 . .

loop_
_atom_site_aniso_label
_atom_site_aniso_U_11
_atom_site_aniso_U_22
_atom_site_aniso_U_33
_atom_site_aniso_U_12
_atom_site_aniso_U_13
_atom_site_aniso_U_23
Ho1 0.02926(8) 0.03535(8) 0.04532(9) 0.00330(5) 0.01079(6) 0.00560(5)
O1 0.0416(11) 0.0540(12) 0.0632(14) -0.0006(10) 0.0172(10) -0.0069(10)
O1W 0.123(3) 0.135(4) 0.193(5) 0.017(3) 0.047(3) 0.008(3)
N1 0.0330(11) 0.0453(12) 0.0471(13) 0.0060(10) 0.0115(10) 0.0104(10)
C1 0.092(3) 0.051(2) 0.077(3) 0.000(2) -0.008(2) -0.0038(18)
O2 0.0399(10) 0.0468(11) 0.0582(13) 0.0073(9) 0.0236(9) 0.0034(9)
N2 0.0319(11) 0.0442(12) 0.0471(13) 0.0067(10) 0.0089(10) 0.0044(10)
C2 0.0469(18) 0.0458(16) 0.076(2) 0.0018(14) 0.0081(16) 0.0121(16)
O3 0.0337(10) 0.0489(11) 0.0516(12) 0.0096(8) 0.0138(9) -0.0018(9)
N3 0.0600(17) 0.0523(15) 0.0489(16) 0.0259(14) 0.0057(13) 0.0001(12)
C3 0.060(2) 0.0410(15) 0.058(2) 0.0056(15) -0.0045(16) 0.0090(14)
O4 0.0412(11) 0.0450(11) 0.0667(14) 0.0009(9) 0.0135(10) 0.0073(10)
N4 0.0475(15) 0.081(2) 0.0475(16) 0.0273(15) 0.0177(13) 0.0160(14)
C4 0.078(2) 0.0536(19) 0.062(2) 0.0093(18) 0.0233(19) -0.0056(16)
O5 0.122(2) 0.0850(19) 0.0443(15) 0.0339(18) -0.0016(15) -0.0045(13)
N5 0.084(2) 0.0528(16) 0.0702(19) 0.0367(16) 0.0435(16) 0.0253(14)
C5 0.0524(19) 0.0562(19) 0.067(2) 0.0031(15) 0.0231(17) -0.0011(16)
O6 0.0557(13) 0.0512(12) 0.0545(13) 0.0116(11) 0.0193(10) 0.0120(10)
C6 0.0375(14) 0.0402(14) 0.0436(15) 0.0073(12) 0.0037(12) 0.0070(12)
O7 0.0391(11) 0.0573(12) 0.0570(13) 0.0042(10) 0.0116(10) -0.0009(10)
C7 0.0484(17) 0.0487(16) 0.060(2) 0.0093(14) 0.0151(15) 0.0101(14)
O8 0.0852(18) 0.118(2) 0.0553(15) 0.0523(17) 0.0167(13) 0.0323(15)
C8 0.0343(14) 0.0505(16) 0.0467(16) 0.0136(12) 0.0109(12) 0.0085(13)
O9 0.0726(16) 0.0697(16) 0.0537(14) 0.0343(13) 0.0126(12) 0.0048(11)
C9 0.0363(14) 0.0445(14) 0.0430(15) 0.0134(12) 0.0093(12) 0.0084(12)
O10 0.0539(13) 0.0643(14) 0.0691(16) 0.0104(11) 0.0129(12) 0.0261(12)
C10 0.0438(16) 0.0590(18) 0.0512(17) 0.0193(14) 0.0180(14) 0.0087(14)
O11 0.143(3) 0.0614(16) 0.132(3) 0.0567(18) 0.070(2) 0.0455(17)
C11 0.064(2) 0.0538(18) 0.0557(19) 0.0268(16) 0.0213(16) 0.0013(15)
O12 0.0578(13) 0.0410(11) 0.0769(16) 0.0092(10) 0.0330(12) 0.0109(10)
C12 0.0572(18) 0.0426(15) 0.0493(17) 0.0160(14) 0.0056(14) 0.0006(13)
O13 0.0536(13) 0.0584(14) 0.0823(17) 0.0222(12) 0.0222(12) 0.0184(12)
C13 0.0376(14) 0.0412(14) 0.0490(16) 0.0105(12) 0.0079(12) 0.0107(12)
C14 0.0361(13) 0.0417(14) 0.0405(15) 0.0140(12) 0.0083(11) 0.0082(11)
C15 0.064(2) 0.0429(18) 0.126(4) 0.0051(17) 0.024(2) 0.018(2)
C16 0.080(3) 0.066(2) 0.068(2) 0.014(2) 0.010(2) -0.0016(18)
C17 0.0561(19) 0.0502(17) 0.0542(19) 0.0169(15) 0.0054(15) 0.0103(14)
C18 0.059(2) 0.075(2) 0.063(2) 0.0185(18) 0.0241(17) 0.0003(18)
C19 0.0449(17) 0.065(2) 0.066(2) 0.0076(15) 0.0227(16) 0.0065(17)
C20 0.0383(14) 0.0441(14) 0.0480(16) 0.0103(12) 0.0103(12) 0.0134(12)
C21 0.0481(17) 0.0509(16) 0.0527(18) 0.0066(14) 0.0177(14) 0.0113(14)
C22 0.0486(17) 0.0489(16) 0.0577(19) 0.0024(14) 0.0130(15) 0.0134(14)
C23 0.0383(15) 0.0494(16) 0.0546(18) 0.0114(13) 0.0177(13) 0.0186(13)
C24 0.0395(14) 0.0468(15) 0.0460(16) 0.0138(12) 0.0154(12) 0.0121(12)
C25 0.0513(18) 0.066(2) 0.070(2) 0.0146(16) 0.0346(17) 0.0114(17)
C26 0.067(2) 0.064(2) 0.072(2) 0.0207(18) 0.0410(19) 0.0033(18)
C27 0.0568(18) 0.0526(17) 0.0520(18) 0.0170(15) 0.0202(15) 0.0034(14)
C28 0.0407(15) 0.0485(15) 0.0429(16) 0.0127(13) 0.0110(12) 0.0123(12)
C29 0.0360(14) 0.0446(14) 0.0411(15) 0.0131(12) 0.0127(12) 0.0135(12)
C30 0.0573(19) 0.0480(17) 0.060(2) 0.0055(15) 0.0093(16) -0.0027(15)

loop_
_atom_type_symbol
_atom_type_description
_atom_type_scat_dispersion_real
_atom_type_scat_dispersion_imag
_atom_type_scat_source
C C 0.0033 0.0016 'International Tables Vol C Tables 4.2.6.8 and 6.1.1.4'
H H 0.0000 0.0000 'International Tables Vol C Tables 4.2.6.8 and 6.1.1.4'
Ho Ho -0.2175 4.6783 'International Tables Vol C Tables 4.2.6.8 and 6.1.1.4'
N N 0.0061 0.0033 'International Tables Vol C Tables 4.2.6.8 and 6.1.1.4'
O O 0.0106 0.0060 'International Tables Vol C Tables 4.2.6.8 and 6.1.1.4'

loop_
_geom_angle_atom_site_label_1
_geom_angle_atom_site_label_2
_geom_angle_atom_site_label_3
_geom_angle_site_symmetry_1
_geom_angle_site_symmetry_3
_geom_angle
_geom_angle_publ_flag
O2 Ho1 O3 . . 157.35(8) ?
O2 Ho1 O12 . . 122.32(7) ?
O3 Ho1 O12 . . 76.29(7) ?
O2 Ho1 O10 . . 77.14(8) ?
O3 Ho1 O10 . . 80.66(8) ?
O12 Ho1 O10 . . 130.72(8) ?
O2 Ho1 O7 . . 68.94(7) ?
O3 Ho1 O7 . . 116.17(7) ?
O12 Ho1 O7 . . 117.76(8) ?
O10 Ho1 O7 . . 111.47(8) ?
O2 Ho1 O6 . . 119.21(8) ?
O3 Ho1 O6 . . 74.87(7) ?
O12 Ho1 O6 . . 77.71(8) ?
O10 Ho1 O6 . . 136.05(8) ?
O7 Ho1 O6 . . 52.74(7) ?
O2 Ho1 O13 . . 80.46(8) ?
O3 Ho1 O13 . . 122.10(8) ?
O12 Ho1 O13 . . 52.45(8) ?
O10 Ho1 O13 . . 152.22(9) ?
O7 Ho1 O13 . . 74.71(8) ?
O6 Ho1 O13 . . 70.04(8) ?
O2 Ho1 O9 . . 98.42(8) ?
O3 Ho1 O9 . . 70.56(8) ?
O12 Ho1 O9 . . 79.83(9) ?
O10 Ho1 O9 . . 51.40(8) ?
O7 Ho1 O9 . . 161.82(9) ?
O6 Ho1 O9 . . 142.26(8) ?
O13 Ho1 O9 . . 117.22(8) ?
O2 Ho1 O4 . . 105.43(6) ?
O3 Ho1 O4 . . 61.81(6) ?
O12 Ho1 O4 . . 130.33(7) ?
O10 Ho1 O4 . . 69.31(8) ?
O7 Ho1 O4 . . 65.47(7) ?
O6 Ho1 O4 . . 67.02(7) ?
O13 Ho1 O4 . . 133.42(8) ?
O9 Ho1 O4 . . 107.68(7) ?
O2 Ho1 O1 . . 60.97(6) ?
O3 Ho1 O1 . . 123.71(6) ?
O12 Ho1 O1 . . 69.08(7) ?
O10 Ho1 O1 . . 89.68(8) ?
O7 Ho1 O1 . . 118.91(7) ?
O6 Ho1 O1 . . 134.27(7) ?
O13 Ho1 O1 . . 64.94(8) ?
O9 Ho1 O1 . . 60.84(7) ?
O4 Ho1 O1 . . 157.72(7) ?
O2 Ho1 N5 . . 101.59(8) ?
O3 Ho1 N5 . . 99.79(8) ?
O12 Ho1 N5 . . 26.76(8) ?
O10 Ho1 N5 . . 149.46(9) ?
O7 Ho1 N5 . . 95.87(9) ?
O6 Ho1 N5 . . 71.66(8) ?
O13 Ho1 N5 . . 25.69(8) ?
O9 Ho1 N5 . . 99.58(9) ?
O4 Ho1 N5 . . 137.82(7) ?
O1 Ho1 N5 . . 64.44(8) ?
O2 Ho1 N3 . . 94.50(8) ?
O3 Ho1 N3 . . 95.05(8) ?
O12 Ho1 N3 . . 98.74(8) ?
O10 Ho1 N3 . . 126.41(8) ?
O7 Ho1 N3 . . 26.47(8) ?
O6 Ho1 N3 . . 26.32(8) ?
O13 Ho1 N3 . . 71.33(8) ?
O9 Ho1 N3 . . 165.53(8) ?
O4 Ho1 N3 . . 62.21(7) ?
O1 Ho1 N3 . . 132.29(7) ?
N5 Ho1 N3 . . 84.10(8) ?
C28 O1 C30 . . 117.5(2) ?
C28 O1 Ho1 . . 113.27(16) ?
C30 O1 Ho1 . . 129.00(18) ?
H1WA O1W H1WB . . 98.7 ?
C23 N1 C20 . . 127.3(2) ?
C23 N1 H111 . . 116.4 ?
C20 N1 H111 . . 116.4 ?
C3 C1 H1B . . 109.5 ?
C3 C1 H1C . . 109.5 ?
H1B C1 H1C . . 109.5 ?
C3 C1 H1D . . 109.5 ?
H1B C1 H1D . . 109.5 ?
H1C C1 H1D . . 109.5 ?
C29 O2 Ho1 . . 131.40(17) ?
C8 N2 C6 . . 128.2(2) ?
C8 N2 H222 . . 115.9 ?
C6 N2 H222 . . 115.9 ?
C7 C2 C3 . . 121.0(3) ?
C7 C2 H2 . . 119.5 ?
C3 C2 H2 . . 119.5 ?
C14 O3 Ho1 . . 128.69(17) ?
O5 N3 O6 . . 121.9(3) ?
O5 N3 O7 . . 122.7(3) ?
O6 N3 O7 . . 115.4(2) ?
O5 N3 Ho1 . . 175.7(2) ?
O6 N3 Ho1 . . 58.15(14) ?
O7 N3 Ho1 . . 57.42(14) ?
C4 C3 C2 . . 117.8(3) ?
C4 C3 C1 . . 121.1(4) ?
C2 C3 C1 . . 121.1(3) ?
C13 O4 C15 . . 117.2(3) ?
C13 O4 Ho1 . . 112.94(16) ?
C15 O4 Ho1 . . 129.3(2) ?
O8 N4 O9 . . 123.0(3) ?
O8 N4 O10 . . 121.0(3) ?
O9 N4 O10 . . 116.0(3) ?
O8 N4 Ho1 . . 176.4(3) ?
O9 N4 Ho1 . . 60.32(16) ?
O10 N4 Ho1 . . 55.70(15) ?
C3 C4 C5 . . 121.9(3) ?
C3 C4 H4 . . 119.0 ?
C5 C4 H4 . . 119.0 ?
O11 N5 O13 . . 122.2(3) ?
O11 N5 O12 . . 120.8(3) ?
O13 N5 O12 . . 117.0(2) ?
O11 N5 Ho1 . . 177.2(3) ?
O13 N5 Ho1 . . 60.54(15) ?
O12 N5 Ho1 . . 56.43(13) ?
C6 C5 C4 . . 119.3(3) ?
C6 C5 H5 . . 120.4 ?
C4 C5 H5 . . 120.4 ?
N3 O6 Ho1 . . 95.53(17) ?
C7 C6 C5 . . 119.8(3) ?
C7 C6 N2 . . 122.6(3) ?
C5 C6 N2 . . 117.6(3) ?
N3 O7 Ho1 . . 96.12(16) ?
C6 C7 C2 . . 120.1(3) ?
C6 C7 H7 . . 119.9 ?
C2 C7 H7 . . 119.9 ?
N2 C8 C9 . . 123.1(3) ?
N2 C8 H8 . . 118.5 ?
C9 C8 H8 . . 118.5 ?
N4 O9 Ho1 . . 94.22(18) ?
C14 C9 C8 . . 120.1(2) ?
C14 C9 C10 . . 120.2(3) ?
C8 C9 C10 . . 119.7(3) ?
N4 O10 Ho1 . . 98.35(18) ?
C11 C10 C9 . . 120.5(3) ?
C11 C10 H10 . . 119.7 ?
C9 C10 H10 . . 119.7 ?
C10 C11 C12 . . 120.5(3) ?
C10 C11 H11 . . 119.8 ?
C12 C11 H11 . . 119.8 ?
N5 O12 Ho1 . . 96.81(17) ?
C13 C12 C11 . . 120.0(3) ?
C13 C12 H12 . . 120.0 ?
C11 C12 H12 . . 120.0 ?
N5 O13 Ho1 . . 93.77(18) ?
C12 C13 O4 . . 125.9(3) ?
C12 C13 C14 . . 121.8(3) ?
O4 C13 C14 . . 112.3(2) ?
O3 C14 C9 . . 122.7(2) ?
O3 C14 C13 . . 120.3(2) ?
C9 C14 C13 . . 117.0(2) ?
O4 C15 H15A . . 109.5 ?
O4 C15 H15B . . 109.5 ?
H15A C15 H15B . . 109.5 ?
O4 C15 H15C . . 109.5 ?
H15A C15 H15C . . 109.5 ?
H15B C15 H15C . . 109.5 ?
C17 C16 H16A . . 109.5 ?
C17 C16 H16B . . 109.5 ?
H16A C16 H16B . . 109.5 ?
C17 C16 H16C . . 109.5 ?
H16A C16 H16C . . 109.5 ?
H16B C16 H16C . . 109.5 ?
C22 C17 C18 . . 117.0(3) ?
C22 C17 C16 . . 120.8(3) ?
C18 C17 C16 . . 122.1(3) ?
C19 C18 C17 . . 121.9(3) ?
C19 C18 H18 . . 119.1 ?
C17 C18 H18 . . 119.1 ?
C20 C19 C18 . . 119.6(3) ?
C20 C19 H19 . . 120.2 ?
C18 C19 H19 . . 120.2 ?
C19 C20 C21 . . 119.6(3) ?
C19 C20 N1 . . 118.0(3) ?
C21 C20 N1 . . 122.4(3) ?
C22 C21 C20 . . 119.8(3) ?
C22 C21 H21 . . 120.1 ?
C20 C21 H21 . . 120.1 ?
C21 C22 C17 . . 122.1(3) ?
C21 C22 H22 . . 119.0 ?
C17 C22 H22 . . 119.0 ?
N1 C23 C24 . . 124.5(3) ?
N1 C23 H23 . . 117.8 ?
C24 C23 H23 . . 117.8 ?
C23 C24 C29 . . 121.9(3) ?
C23 C24 C25 . . 118.6(3) ?
C29 C24 C25 . . 119.5(3) ?
C26 C25 C24 . . 120.8(3) ?
C26 C25 H25 . . 119.6 ?
C24 C25 H25 . . 119.6 ?
C25 C26 C27 . . 120.6(3) ?
C25 C26 H26 . . 119.7 ?
C27 C26 H26 . . 119.7 ?
C28 C27 C26 . . 119.7(3) ?
C28 C27 H27 . . 120.2 ?
C26 C27 H27 . . 120.2 ?
C27 C28 O1 . . 125.5(3) ?
C27 C28 C29 . . 121.9(3) ?
O1 C28 C29 . . 112.6(2) ?
O2 C29 C24 . . 121.8(3) ?
O2 C29 C28 . . 120.8(2) ?
C24 C29 C28 . . 117.4(2) ?
O1 C30 H30A . . 109.5 ?
O1 C30 H30B . . 109.5 ?
H30A C30 H30B . . 109.5 ?
O1 C30 H30C . . 109.5 ?
H30A C30 H30C . . 109.5 ?
H30B C30 H30C . . 109.5 ?

loop_
_geom_bond_atom_site_label_1
_geom_bond_atom_site_label_2
_geom_bond_site_symmetry_2
_geom_bond_distance
_geom_bond_publ_flag
Ho1 O2 . 2.2734(18) y
Ho1 O3 . 2.2787(18) y
Ho1 O12 . 2.388(2) y
Ho1 O10 . 2.414(2) y
Ho1 O7 . 2.418(2) y
Ho1 O6 . 2.435(2) y
Ho1 O13 . 2.483(2) y
Ho1 O9 . 2.519(2) y
Ho1 O4 . 2.742(2) y
Ho1 O1 . 2.803(2) y
Ho1 N5 . 2.846(3) ?
Ho1 N3 . 2.853(3) ?
O1 C28 . 1.373(3) ?
O1 C30 . 1.432(4) ?
O1W H1WA . 0.8833 ?
O1W H1WB . 0.8797 ?
N1 C23 . 1.300(4) ?
N1 C20 . 1.422(4) ?
N1 H111 . 0.8600 ?
C1 C3 . 1.514(4) ?
C1 H1B . 0.9600 ?
C1 H1C . 0.9600 ?
C1 H1D . 0.9600 ?
O2 C29 . 1.304(3) ?
N2 C8 . 1.294(4) ?
N2 C6 . 1.417(3) ?
N2 H222 . 0.8600 ?
C2 C7 . 1.379(4) ?
C2 C3 . 1.383(5) ?
C2 H2 . 0.9300 ?
O3 C14 . 1.302(3) ?
N3 O5 . 1.205(4) ?
N3 O6 . 1.271(3) ?
N3 O7 . 1.279(4) ?
C3 C4 . 1.371(5) ?
O4 C13 . 1.377(3) ?
O4 C15 . 1.425(4) ?
N4 O8 . 1.210(4) ?
N4 O9 . 1.246(4) ?
N4 O10 . 1.279(4) ?
C4 C5 . 1.382(5) ?
C4 H4 . 0.9300 ?
N5 O11 . 1.219(4) ?
N5 O13 . 1.236(4) ?
N5 O12 . 1.290(4) ?
C5 C6 . 1.376(4) ?
C5 H5 . 0.9300 ?
C6 C7 . 1.371(4) ?
C7 H7 . 0.9300 ?
C8 C9 . 1.419(4) ?
C8 H8 . 0.9300 ?
C9 C14 . 1.414(4) ?
C9 C10 . 1.420(4) ?
C10 C11 . 1.347(4) ?
C10 H10 . 0.9300 ?
C11 C12 . 1.410(5) ?
C11 H11 . 0.9300 ?
C12 C13 . 1.361(4) ?
C12 H12 . 0.9300 ?
C13 C14 . 1.423(4) ?
C15 H15A . 0.9600 ?
C15 H15B . 0.9600 ?
C15 H15C . 0.9600 ?
C16 C17 . 1.506(5) ?
C16 H16A . 0.9600 ?
C16 H16B . 0.9600 ?
C16 H16C . 0.9600 ?
C17 C22 . 1.383(5) ?
C17 C18 . 1.384(5) ?
C18 C19 . 1.385(5) ?
C18 H18 . 0.9300 ?
C19 C20 . 1.379(4) ?
C19 H19 . 0.9300 ?
C20 C21 . 1.379(4) ?
C21 C22 . 1.376(4) ?
C21 H21 . 0.9300 ?
C22 H22 . 0.9300 ?
C23 C24 . 1.410(4) ?
C23 H23 . 0.9300 ?
C24 C29 . 1.412(4) ?
C24 C25 . 1.421(4) ?
C25 C26 . 1.351(5) ?
C25 H25 . 0.9300 ?
C26 C27 . 1.399(5) ?
C26 H26 . 0.9300 ?
C27 C28 . 1.369(4) ?
C27 H27 . 0.9300 ?
C28 C29 . 1.415(4) ?
C30 H30A . 0.9600 ?
C30 H30B . 0.9600 ?
C30 H30C . 0.9600 ?

loop_
_geom_hbond_atom_site_label_D
_geom_hbond_atom_site_label_H
_geom_hbond_atom_site_label_A
_geom_hbond_site_symmetry_A
_geom_hbond_distance_DH
_geom_hbond_distance_HA
_geom_hbond_distance_DA
_geom_hbond_angle_DHA
O1W H1WA O10 1_655 0.88 2.11 2.996(6) 177.0
O1W H1WB O11 1_665 0.88 1.94 2.817(6) 176.8
N1 H111 O2 . 0.86 1.98 2.655(3) 135.1
N2 H222 O3 . 0.86 1.88 2.588(3) 138.2

loop_
_geom_torsion_atom_site_label_1
_geom_torsion_atom_site_label_2
_geom_torsion_atom_site_label_3
_geom_torsion_atom_site_label_4
_geom_torsion_site_symmetry_1
_geom_torsion_site_symmetry_2
_geom_torsion_site_symmetry_3
_geom_torsion_site_symmetry_4
_geom_torsion
_geom_torsion_publ_flag
O2 Ho1 O1 C28 . . . . 7.49(18) ?
O3 Ho1 O1 C28 . . . . 161.46(18) ?
O12 Ho1 O1 C28 . . . . -142.6(2) ?
O10 Ho1 O1 C28 . . . . 82.9(2) ?
O7 Ho1 O1 C28 . . . . -31.6(2) ?
O6 Ho1 O1 C28 . . . . -96.3(2) ?
O13 Ho1 O1 C28 . . . . -85.4(2) ?
O9 Ho1 O1 C28 . . . . 127.6(2) ?
O4 Ho1 O1 C28 . . . . 64.0(3) ?
N5 Ho1 O1 C28 . . . . -113.9(2) ?
N3 Ho1 O1 C28 . . . . -59.9(2) ?
O2 Ho1 O1 C30 . . . . -178.2(3) ?
O3 Ho1 O1 C30 . . . . -24.2(3) ?
O12 Ho1 O1 C30 . . . . 31.7(3) ?
O10 Ho1 O1 C30 . . . . -102.8(3) ?
O7 Ho1 O1 C30 . . . . 142.7(3) ?
O6 Ho1 O1 C30 . . . . 78.0(3) ?
O13 Ho1 O1 C30 . . . . 88.9(3) ?
O9 Ho1 O1 C30 . . . . -58.1(3) ?
O4 Ho1 O1 C30 . . . . -121.7(3) ?
N5 Ho1 O1 C30 . . . . 60.5(3) ?
N3 Ho1 O1 C30 . . . . 114.4(3) ?
O3 Ho1 O2 C29 . . . . -117.7(3) ?
O12 Ho1 O2 C29 . . . . 24.3(3) ?
O10 Ho1 O2 C29 . . . . -106.0(2) ?
O7 Ho1 O2 C29 . . . . 134.6(3) ?
O6 Ho1 O2 C29 . . . . 118.0(2) ?
O13 Ho1 O2 C29 . . . . 57.4(2) ?
O9 Ho1 O2 C29 . . . . -58.9(2) ?
O4 Ho1 O2 C29 . . . . -170.0(2) ?
O1 Ho1 O2 C29 . . . . -9.1(2) ?
N5 Ho1 O2 C29 . . . . 42.7(3) ?
N3 Ho1 O2 C29 . . . . 127.6(2) ?
O2 Ho1 O3 C14 . . . . -77.2(3) ?
O12 Ho1 O3 C14 . . . . 135.2(2) ?
O10 Ho1 O3 C14 . . . . -88.7(2) ?
O7 Ho1 O3 C14 . . . . 20.7(3) ?
O6 Ho1 O3 C14 . . . . 54.4(2) ?
O13 Ho1 O3 C14 . . . . 108.5(2) ?
O9 Ho1 O3 C14 . . . . -141.0(2) ?
O4 Ho1 O3 C14 . . . . -17.3(2) ?
O1 Ho1 O3 C14 . . . . -172.0(2) ?
N5 Ho1 O3 C14 . . . . 122.3(2) ?
N3 Ho1 O3 C14 . . . . 37.4(2) ?
O2 Ho1 N3 O6 . . . . -160.90(16) ?
O3 Ho1 N3 O6 . . . . 39.66(16) ?
O12 Ho1 N3 O6 . . . . -37.21(17) ?
O10 Ho1 N3 O6 . . . . 121.78(16) ?
O7 Ho1 N3 O6 . . . . -175.7(3) ?
O13 Ho1 N3 O6 . . . . -82.56(16) ?
O9 Ho1 N3 O6 . . . . 45.9(4) ?
O4 Ho1 N3 O6 . . . . 94.02(17) ?
O1 Ho1 N3 O6 . . . . -106.81(17) ?
N5 Ho1 N3 O6 . . . . -59.68(16) ?
O2 Ho1 N3 O7 . . . . 14.77(17) ?
O3 Ho1 N3 O7 . . . . -144.66(16) ?
O12 Ho1 N3 O7 . . . . 138.46(16) ?
O10 Ho1 N3 O7 . . . . -62.55(19) ?
O6 Ho1 N3 O7 . . . . 175.7(3) ?
O13 Ho1 N3 O7 . . . . 93.11(17) ?
O9 Ho1 N3 O7 . . . . -138.4(3) ?
O4 Ho1 N3 O7 . . . . -90.31(17) ?
O1 Ho1 N3 O7 . . . . 68.86(18) ?
N5 Ho1 N3 O7 . . . . 115.99(17) ?
C7 C2 C3 C4 . . . . 0.2(5) ?
C7 C2 C3 C1 . . . . -179.3(3) ?
O2 Ho1 O4 C13 . . . . 175.66(18) ?
O3 Ho1 O4 C13 . . . . 15.89(17) ?
O12 Ho1 O4 C13 . . . . -20.2(2) ?
O10 Ho1 O4 C13 . . . . 106.21(19) ?
O7 Ho1 O4 C13 . . . . -126.7(2) ?
O6 Ho1 O4 C13 . . . . -68.70(18) ?
O13 Ho1 O4 C13 . . . . -92.95(19) ?
O9 Ho1 O4 C13 . . . . 71.34(19) ?
O1 Ho1 O4 C13 . . . . 126.5(2) ?
N5 Ho1 O4 C13 . . . . -56.4(2) ?
N3 Ho1 O4 C13 . . . . -97.41(19) ?
O2 Ho1 O4 C15 . . . . -13.3(3) ?
O3 Ho1 O4 C15 . . . . -173.1(3) ?
O12 Ho1 O4 C15 . . . . 150.8(3) ?
O10 Ho1 O4 C15 . . . . -82.8(3) ?
O7 Ho1 O4 C15 . . . . 44.3(3) ?
O6 Ho1 O4 C15 . . . . 102.3(3) ?
O13 Ho1 O4 C15 . . . . 78.1(3) ?
O9 Ho1 O4 C15 . . . . -117.7(3) ?
O1 Ho1 O4 C15 . . . . -62.5(4) ?
N5 Ho1 O4 C15 . . . . 114.6(3) ?
N3 Ho1 O4 C15 . . . . 73.6(3) ?
O2 Ho1 N4 O9 . . . . 116.46(18) ?
O3 Ho1 N4 O9 . . . . -77.07(18) ?
O12 Ho1 N4 O9 . . . . -6.29(19) ?
O10 Ho1 N4 O9 . . . . -177.5(3) ?
O7 Ho1 N4 O9 . . . . 170.90(16) ?
O6 Ho1 N4 O9 . . . . -97.1(2) ?
O13 Ho1 N4 O9 . . . . 43.9(2) ?
O4 Ho1 N4 O9 . . . . -138.03(18) ?
O1 Ho1 N4 O9 . . . . 55.94(17) ?
N5 Ho1 N4 O9 . . . . 14.4(2) ?
N3 Ho1 N4 O9 . . . . -149.44(19) ?
O2 Ho1 N4 O10 . . . . -65.99(18) ?
O3 Ho1 N4 O10 . . . . 100.48(18) ?
O12 Ho1 N4 O10 . . . . 171.25(17) ?
O7 Ho1 N4 O10 . . . . -11.6(2) ?
O6 Ho1 N4 O10 . . . . 80.4(2) ?
O13 Ho1 N4 O10 . . . . -138.51(18) ?
O9 Ho1 N4 O10 . . . . 177.5(3) ?
O4 Ho1 N4 O10 . . . . 39.51(17) ?
O1 Ho1 N4 O10 . . . . -126.52(18) ?
N5 Ho1 N4 O10 . . . . -168.10(17) ?
N3 Ho1 N4 O10 . . . . 28.1(3) ?
C2 C3 C4 C5 . . . . -0.5(6) ?
C1 C3 C4 C5 . . . . 179.0(4) ?
O2 Ho1 N5 O13 . . . . 35.2(2) ?
O3 Ho1 N5 O13 . . . . -152.29(18) ?
O12 Ho1 N5 O13 . . . . 178.9(3) ?
O10 Ho1 N5 O13 . . . . 119.5(2) ?
O7 Ho1 N5 O13 . . . . -34.41(19) ?
O6 Ho1 N5 O13 . . . . -81.93(19) ?
O9 Ho1 N5 O13 . . . . 135.97(19) ?
O4 Ho1 N5 O13 . . . . -93.9(2) ?
O1 Ho1 N5 O13 . . . . 84.91(19) ?
N3 Ho1 N5 O13 . . . . -58.15(19) ?
O2 Ho1 N5 O12 . . . . -143.64(17) ?
O3 Ho1 N5 O12 . . . . 28.83(18) ?
O10 Ho1 N5 O12 . . . . -59.3(2) ?
O7 Ho1 N5 O12 . . . . 146.71(17) ?
O6 Ho1 N5 O12 . . . . 99.18(18) ?
O13 Ho1 N5 O12 . . . . -178.9(3) ?
O9 Ho1 N5 O12 . . . . -42.91(18) ?
O4 Ho1 N5 O12 . . . . 87.2(2) ?
O1 Ho1 N5 O12 . . . . -93.98(18) ?
N3 Ho1 N5 O12 . . . . 122.96(18) ?
C3 C4 C5 C6 . . . . -0.1(6) ?
O5 N3 O6 Ho1 . . . . 174.9(3) ?
O7 N3 O6 Ho1 . . . . -4.0(2) ?
O2 Ho1 O6 N3 . . . . 21.95(18) ?
O3 Ho1 O6 N3 . . . . -138.80(17) ?
O12 Ho1 O6 N3 . . . . 142.28(17) ?
O10 Ho1 O6 N3 . . . . -80.32(18) ?
O7 Ho1 O6 N3 . . . . 2.42(15) ?
O13 Ho1 O6 N3 . . . . 88.05(16) ?
O9 Ho1 O6 N3 . . . . -162.94(15) ?
O4 Ho1 O6 N3 . . . . -73.45(16) ?
O1 Ho1 O6 N3 . . . . 98.56(16) ?
N5 Ho1 O6 N3 . . . . 115.23(17) ?
C4 C5 C6 C7 . . . . 1.1(5) ?
C4 C5 C6 N2 . . . . -178.7(3) ?
C8 N2 C6 C7 . . . . -10.2(5) ?
C8 N2 C6 C5 . . . . 169.6(3) ?
O5 N3 O7 Ho1 . . . . -174.8(3) ?
O6 N3 O7 Ho1 . . . . 4.1(2) ?
O2 Ho1 O7 N3 . . . . -164.19(18) ?
O3 Ho1 O7 N3 . . . . 39.94(18) ?
O12 Ho1 O7 N3 . . . . -47.79(18) ?
O10 Ho1 O7 N3 . . . . 129.87(16) ?
O6 Ho1 O7 N3 . . . . -2.41(14) ?
O13 Ho1 O7 N3 . . . . -78.72(16) ?
O9 Ho1 O7 N3 . . . . 147.9(2) ?
O4 Ho1 O7 N3 . . . . 76.52(16) ?
O1 Ho1 O7 N3 . . . . -127.98(15) ?
N5 Ho1 O7 N3 . . . . -64.00(17) ?
C5 C6 C7 C2 . . . . -1.4(5) ?
N2 C6 C7 C2 . . . . 178.4(3) ?
C3 C2 C7 C6 . . . . 0.7(5) ?
C6 N2 C8 C9 . . . . -177.6(3) ?
O8 N4 O9 Ho1 . . . . 178.2(3) ?
O10 N4 O9 Ho1 . . . . -2.3(3) ?
O2 Ho1 O9 N4 . . . . -64.67(18) ?
O3 Ho1 O9 N4 . . . . 94.90(18) ?
O12 Ho1 O9 N4 . . . . 173.83(19) ?
O10 Ho1 O9 N4 . . . . 1.37(16) ?
O7 Ho1 O9 N4 . . . . -20.2(3) ?
O6 Ho1 O9 N4 . . . . 119.64(19) ?
O13 Ho1 O9 N4 . . . . -148.22(16) ?
O4 Ho1 O9 N4 . . . . 44.57(19) ?
O1 Ho1 O9 N4 . . . . -114.55(19) ?
N5 Ho1 O9 N4 . . . . -168.02(17) ?
N3 Ho1 O9 N4 . . . . 88.3(4) ?
N2 C8 C9 C14 . . . . 0.5(4) ?
N2 C8 C9 C10 . . . . 178.2(3) ?
O8 N4 O10 Ho1 . . . . -178.1(2) ?
O9 N4 O10 Ho1 . . . . 2.4(3) ?
O2 Ho1 O10 N4 . . . . 110.64(18) ?
O3 Ho1 O10 N4 . . . . -73.88(17) ?
O12 Ho1 O10 N4 . . . . -11.2(2) ?
O7 Ho1 O10 N4 . . . . 171.57(16) ?
O6 Ho1 O10 N4 . . . . -130.39(17) ?
O13 Ho1 O10 N4 . . . . 73.6(2) ?
O9 Ho1 O10 N4 . . . . -1.35(16) ?
O4 Ho1 O10 N4 . . . . -137.16(18) ?
O1 Ho1 O10 N4 . . . . 50.41(17) ?
N5 Ho1 O10 N4 . . . . 19.6(3) ?
N3 Ho1 O10 N4 . . . . -163.29(16) ?
C14 C9 C10 C11 . . . . -0.4(5) ?
C8 C9 C10 C11 . . . . -178.1(3) ?
C9 C10 C11 C12 . . . . 1.9(5) ?
O11 N5 O12 Ho1 . . . . 179.3(3) ?
O13 N5 O12 Ho1 . . . . -1.1(3) ?
O2 Ho1 O12 N5 . . . . 43.4(2) ?
O3 Ho1 O12 N5 . . . . -150.72(18) ?
O10 Ho1 O12 N5 . . . . 144.77(17) ?
O7 Ho1 O12 N5 . . . . -38.10(19) ?
O6 Ho1 O12 N5 . . . . -73.53(17) ?
O13 Ho1 O12 N5 . . . . 0.61(16) ?
O9 Ho1 O12 N5 . . . . 136.99(18) ?
O4 Ho1 O12 N5 . . . . -118.38(17) ?
O1 Ho1 O12 N5 . . . . 74.47(17) ?
N3 Ho1 O12 N5 . . . . -57.61(18) ?
C10 C11 C12 C13 . . . . -1.4(5) ?
O11 N5 O13 Ho1 . . . . -179.4(3) ?
O12 N5 O13 Ho1 . . . . 1.0(3) ?
O2 Ho1 O13 N5 . . . . -145.02(19) ?
O3 Ho1 O13 N5 . . . . 32.8(2) ?
O12 Ho1 O13 N5 . . . . -0.63(17) ?
O10 Ho1 O13 N5 . . . . -108.5(2) ?
O7 Ho1 O13 N5 . . . . 144.4(2) ?
O6 Ho1 O13 N5 . . . . 89.00(19) ?
O9 Ho1 O13 N5 . . . . -50.4(2) ?
O4 Ho1 O13 N5 . . . . 112.72(18) ?
O1 Ho1 O13 N5 . . . . -82.71(19) ?
N3 Ho1 O13 N5 . . . . 116.9(2) ?
C11 C12 C13 O4 . . . . 178.7(3) ?
C11 C12 C13 C14 . . . . -0.6(5) ?
C15 O4 C13 C12 . . . . -6.1(5) ?
Ho1 O4 C13 C12 . . . . 166.1(2) ?
C15 O4 C13 C14 . . . . 173.3(3) ?
Ho1 O4 C13 C14 . . . . -14.5(3) ?
Ho1 O3 C14 C9 . . . . -163.8(2) ?
Ho1 O3 C14 C13 . . . . 16.8(4) ?
C8 C9 C14 O3 . . . . -3.3(4) ?
C10 C9 C14 O3 . . . . 179.0(3) ?
C8 C9 C14 C13 . . . . 176.1(3) ?
C10 C9 C14 C13 . . . . -1.6(4) ?
C12 C13 C14 O3 . . . . -178.5(3) ?
O4 C13 C14 O3 . . . . 2.1(4) ?
C12 C13 C14 C9 . . . . 2.1(4) ?
O4 C13 C14 C9 . . . . -177.3(2) ?
C22 C17 C18 C19 . . . . 0.6(5) ?
C16 C17 C18 C19 . . . . -177.9(4) ?
C17 C18 C19 C20 . . . . -0.8(6) ?
C18 C19 C20 C21 . . . . 0.0(5) ?
C18 C19 C20 N1 . . . . 179.6(3) ?
C23 N1 C20 C19 . . . . -171.7(3) ?
C23 N1 C20 C21 . . . . 7.8(4) ?
C19 C20 C21 C22 . . . . 0.8(5) ?
N1 C20 C21 C22 . . . . -178.7(3) ?
C20 C21 C22 C17 . . . . -1.1(5) ?
C18 C17 C22 C21 . . . . 0.3(5) ?
C16 C17 C22 C21 . . . . 178.9(3) ?
C20 N1 C23 C24 . . . . 177.9(3) ?
N1 C23 C24 C29 . . . . 2.0(5) ?
N1 C23 C24 C25 . . . . -176.4(3) ?
C23 C24 C25 C26 . . . . 177.1(3) ?
C29 C24 C25 C26 . . . . -1.3(5) ?
C24 C25 C26 C27 . . . . 0.3(6) ?
C25 C26 C27 C28 . . . . 0.0(6) ?
C26 C27 C28 O1 . . . . 179.6(3) ?
C26 C27 C28 C29 . . . . 0.6(5) ?
C30 O1 C28 C27 . . . . -0.3(5) ?
Ho1 O1 C28 C27 . . . . 174.7(2) ?
C30 O1 C28 C29 . . . . 178.7(3) ?
Ho1 O1 C28 C29 . . . . -6.3(3) ?
Ho1 O2 C29 C24 . . . . -169.68(19) ?
Ho1 O2 C29 C28 . . . . 9.7(4) ?
C23 C24 C29 O2 . . . . 3.0(4) ?
C25 C24 C29 O2 . . . . -178.7(3) ?
C23 C24 C29 C28 . . . . -176.5(3) ?
C25 C24 C29 C28 . . . . 1.9(4) ?
C27 C28 C29 O2 . . . . 179.0(3) ?
O1 C28 C29 O2 . . . . -0.1(4) ?
C27 C28 C29 C24 . . . . -1.6(4) ?
O1 C28 C29 C24 . . . . 179.3(2) ?
